data_7221255
loop_
_publ_author_name
'Tiburtius, C.'
'Schuster, H.U.'

_publ_section_title
;
 Li Be Sb und Li Zn Bi, ternaere Verbindungen mit Wurtzitgeruest
;
_journal_name_full
;
Zeitschrift fuer Naturforschung, Teil B. Anorganische Chemie, Organische 
Chemie (33,1978-41,1986)
;
_journal_page_first 35
_journal_page_last 38
_journal_volume 33
_journal_year 1978
_chemical_formula_sum 'Be Li Sb'
_chemical_name_systematic 'Li Be Sb'
_space_group_IT_number 186
_symmetry_space_group_name_Hall 'P 6c -2c'
_symmetry_space_group_name_H-M 'P 63 m c'
_cell_angle_alpha 90
_cell_angle_beta 90
_cell_angle_gamma 120
_cell_formula_units_Z 2
_cell_length_a 4.154
_cell_length_b 4.154
_cell_length_c 6.739
_cell_volume 100.707
_citation_journal_id_ASTM ZNBAD2
_cod_data_source_file Tiburtius_ZNBAD2_1978_178.cif
_cod_data_source_block Be1Li1Sb1
_cod_original_cell_volume 100.7069
_cod_original_formula_sum 'Be1 Li1 Sb1'
_cod_database_code 7221255

loop_
_symmetry_equiv_pos_as_xyz
x,y,z
x-y,x,z+1/2
-y,x-y,z
-x,-y,z+1/2
-x+y,-x,z
y,-x+y,z+1/2
y,x,z+1/2
-x+y,y,z
-x,-x+y,z+1/2
-y,-x,z
x-y,-y,z+1/2
x,x-y,z

loop_
_atom_site_label
_atom_site_type_symbol
_atom_site_fract_x
_atom_site_fract_y
_atom_site_fract_z
_atom_site_occupancy
_atom_site_U_iso_or_equiv
Be1 Be+2 0.3333 0.6667 0 1 0.0
Li1 Li+1 0 0 0.159 1 0.0
Sb1 Sb-3 0.3333 0.6667 0.391 1 0.0
